data_4519446
loop_
_publ_author_name
'Norbert M. Villeneuve'
'Joshua Dickman'
'Thierry Maris'
'Graeme M. Day'
'James D. Wuest'

_publ_section_title
;
 Seeking Rules Governing Mixed Molecular Crystallization
;
_journal_name_full 'Crystal Growth & Design'
_journal_page_first 273
_journal_page_last 288
_journal_paper_doi 10.1021/acs.cgd.2c00992
_journal_volume 23
_journal_year 2023
_chemical_formula_moiety 'C12 H8 S'
_chemical_formula_sum 'C12 H8 S'
_chemical_formula_weight 184.24
_chemical_name_common dibenzothiophene
_chemical_name_systematic dibenzo[b,d]thiophene
_space_group_crystal_system orthorhombic
_space_group_IT_number 62
_space_group_name_Hall '-P 2ac 2n'
_space_group_name_H-M_alt 'P n m a'
_atom_sites_solution_hydrogens difmap
_atom_sites_solution_primary dual
_audit_creation_date 2021-05-06
_audit_creation_method
;
Olex2 1.3
(compiled 2020.11.12 svn.r5f609507 for OlexSys, GUI svn.r6272)
;
_cell_angle_alpha 90
_cell_angle_beta 90
_cell_angle_gamma 90
_cell_formula_units_Z 4
_cell_length_a 8.0529(8)
_cell_length_b 18.8619(17)
_cell_length_c 5.8033(4)
_cell_measurement_reflns_used 1254
_cell_measurement_temperature 100
_cell_measurement_theta_max 71.675
_cell_measurement_theta_min 4.689
_cell_volume 881.48(13)
_computing_cell_refinement
;
SAINT (2020) V8.40B; Integration Software for Single Crystal Data.
Bruker AXS Inc., Madison, WI 53719-1173.
;
_computing_data_collection
;
APEX 3 (2019) Bruker AXS Inc., Madison, WI 53719-1173.
;
_computing_data_reduction
;
SAINT (2020) V8.40B; Integration Software for Single Crystal Data.
Bruker AXS Inc., Madison, WI 53719-1173.
;
_computing_molecular_graphics 'Olex2 1.3 (Dolomanov et al., 2009)'
_computing_publication_material 'Olex2 1.3 (Dolomanov et al., 2009)'
_computing_structure_refinement 'XL (Sheldrick, 2005b)'
_computing_structure_solution 'XT (Sheldrick, 2015a)'
_diffrn_ambient_temperature 100
_diffrn_detector 'CCD area detector'
_diffrn_detector_area_resol_mean 8.3
_diffrn_detector_type 'Bruker APEX2 CCD'
_diffrn_measured_fraction_theta_full 1.000
_diffrn_measured_fraction_theta_max 0.989
_diffrn_measurement_device 'three-circle diffractometer'
_diffrn_measurement_device_type 'Bruker Smart APEX'
_diffrn_measurement_method '\w scans'
_diffrn_radiation_collimation 'Focusing mirrors'
_diffrn_radiation_monochromator 'Quazar MX Mirror Optics'
_diffrn_radiation_probe x-ray
_diffrn_radiation_type 'Cu K\a'
_diffrn_radiation_wavelength 1.54178
_diffrn_reflns_av_R_equivalents 0.0569
_diffrn_reflns_av_unetI/netI 0.0500
_diffrn_reflns_Laue_measured_fraction_full 1.000
_diffrn_reflns_Laue_measured_fraction_max 0.989
_diffrn_reflns_limit_h_max 8
_diffrn_reflns_limit_h_min -9
_diffrn_reflns_limit_k_max 23
_diffrn_reflns_limit_k_min -22
_diffrn_reflns_limit_l_max 6
_diffrn_reflns_limit_l_min -6
_diffrn_reflns_number 5270
_diffrn_reflns_point_group_measured_fraction_full 1.000
_diffrn_reflns_point_group_measured_fraction_max 0.989
_diffrn_reflns_theta_full 67.679
_diffrn_reflns_theta_max 71.830
_diffrn_reflns_theta_min 4.689
_diffrn_source 'Microfocus Source'
_diffrn_source_current 0.65
_diffrn_source_power 0.02912
_diffrn_source_target Cu
_diffrn_source_type 'Incoatec I\mS High Brilliance Microsource'
_diffrn_source_voltage 44.8
_exptl_absorpt_coefficient_mu 2.747
_exptl_absorpt_correction_T_max 0.5228
_exptl_absorpt_correction_T_min 0.3079
_exptl_absorpt_correction_type multi-scan
_exptl_absorpt_process_details
;
SADABS-2016/2 (Bruker,2016/2) was used for absorption correction.
wR2(int) was 0.1580 before and 0.0632 after correction.
The Ratio of minimum to maximum transmission is 0.5889.
The \l/2 correction factor is Not present.
;
_exptl_crystal_colour 'clear light colourless'
_exptl_crystal_colour_lustre clear
_exptl_crystal_colour_modifier light
_exptl_crystal_colour_primary colourless
_exptl_crystal_density_diffrn 1.388
_exptl_crystal_description Plate
_exptl_crystal_F_000 384
_exptl_crystal_size_max 0.21
_exptl_crystal_size_mid 0.2
_exptl_crystal_size_min 0.03
_refine_diff_density_max 0.314
_refine_diff_density_min -0.269
_refine_diff_density_rms 0.065
_refine_ls_extinction_coef .
_refine_ls_extinction_method none
_refine_ls_goodness_of_fit_ref 1.070
_refine_ls_hydrogen_treatment refall
_refine_ls_matrix_type full
_refine_ls_number_parameters 77
_refine_ls_number_reflns 878
_refine_ls_number_restraints 0
_refine_ls_restrained_S_all 1.070
_refine_ls_R_factor_all 0.0471
_refine_ls_R_factor_gt 0.0427
_refine_ls_shift/su_max 0.000
_refine_ls_shift/su_mean 0.000
_refine_ls_structure_factor_coef Fsqd
_refine_ls_weighting_details 'w=1/[\s^2^(Fo^2^)+(0.0578P)^2^+0.3396P] where P=(Fo^2^+2Fc^2^)/3'
_refine_ls_weighting_scheme calc
_refine_ls_wR_factor_gt 0.1074
_refine_ls_wR_factor_ref 0.1101
_reflns_Friedel_coverage 0.000
_reflns_Friedel_fraction_full .
_reflns_Friedel_fraction_max .
_reflns_number_gt 792
_reflns_number_total 878
_reflns_threshold_expression 'I > 2\s(I)'
_cod_data_source_file 10-DBT_Pnma.cif
_cod_data_source_block jw23262
_cod_database_code 4519446

loop_
_space_group_symop_id
_space_group_symop_operation_xyz
1 'x, y, z'
2 '-x+1/2, -y, z+1/2'
3 '-x, y+1/2, -z'
4 'x+1/2, -y+1/2, -z+1/2'
5 '-x, -y, -z'
6 'x-1/2, y, -z-1/2'
7 'x, -y-1/2, z'
8 '-x-1/2, y-1/2, z-1/2'

loop_
_atom_site_label
_atom_site_type_symbol
_atom_site_fract_x
_atom_site_fract_y
_atom_site_fract_z
_atom_site_U_iso_or_equiv
_atom_site_adp_type
_atom_site_occupancy
_atom_site_site_symmetry_order
_atom_site_calc_flag
_atom_site_refinement_flags_posn
_atom_site_refinement_flags_adp
_atom_site_refinement_flags_occupancy
_atom_site_disorder_assembly
_atom_site_disorder_group
S1 S 0.19251(8) 0.250000 0.20111(10) 0.0289(3) Uani 1 2 d S T P . .
C1 C 0.2680(2) 0.31601(10) 0.3830(3) 0.0265(4) Uani 1 1 d . . . . .
C2 C 0.3459(2) 0.28845(10) 0.5814(3) 0.0251(4) Uani 1 1 d . . . . .
C3 C 0.4143(2) 0.33586(11) 0.7395(3) 0.0293(4) Uani 1 1 d . . . . .
H3 H 0.468(3) 0.3190(13) 0.864(4) 0.030(6) Uiso 1 1 d . . . . .
C4 C 0.4040(3) 0.40801(12) 0.6998(3) 0.0335(5) Uani 1 1 d . . . . .
H4 H 0.450(3) 0.4369(16) 0.797(5) 0.042(7) Uiso 1 1 d . . . . .
C5 C 0.3250(3) 0.43440(12) 0.5025(4) 0.0343(5) Uani 1 1 d . . . . .
H5 H 0.317(3) 0.4816(17) 0.475(5) 0.039(7) Uiso 1 1 d . . . . .
C6 C 0.2561(3) 0.38857(11) 0.3429(3) 0.0313(4) Uani 1 1 d . . . . .
H6 H 0.199(3) 0.4055(14) 0.213(5) 0.035(6) Uiso 1 1 d . . . . .

loop_
_atom_site_aniso_label
_atom_site_aniso_U_11
_atom_site_aniso_U_22
_atom_site_aniso_U_33
_atom_site_aniso_U_23
_atom_site_aniso_U_13
_atom_site_aniso_U_12
S1 0.0379(4) 0.0325(4) 0.0164(4) 0.000 -0.0043(2) 0.000
C1 0.0284(9) 0.0341(10) 0.0170(9) -0.0014(7) 0.0024(7) 0.0006(7)
C2 0.0258(9) 0.0333(11) 0.0162(8) 0.0004(7) 0.0031(6) 0.0007(7)
C3 0.0319(10) 0.0373(11) 0.0187(8) -0.0014(7) -0.0005(7) -0.0014(8)
C4 0.0383(10) 0.0352(11) 0.0271(10) -0.0089(7) 0.0032(7) -0.0047(8)
C5 0.0421(11) 0.0279(11) 0.0329(10) -0.0006(8) 0.0068(8) 0.0013(8)
C6 0.0371(10) 0.0344(10) 0.0223(8) 0.0045(8) 0.0032(8) 0.0035(8)

loop_
_atom_type_symbol
_atom_type_description
_atom_type_scat_dispersion_real
_atom_type_scat_dispersion_imag
_atom_type_scat_source
C C 0.0181 0.0091 'International Tables Vol C Tables 4.2.6.8 and 6.1.1.4'
H H 0.0000 0.0000 'International Tables Vol C Tables 4.2.6.8 and 6.1.1.4'
S S 0.3331 0.5567 'International Tables Vol C Tables 4.2.6.8 and 6.1.1.4'

loop_
_geom_angle_atom_site_label_1
_geom_angle_atom_site_label_2
_geom_angle_atom_site_label_3
_geom_angle
_geom_angle_site_symmetry_1
_geom_angle_site_symmetry_3
C1 S1 C1 91.25(12) 7_565 .
C2 C1 S1 112.73(15) . .
C6 C1 S1 125.29(14) . .
C6 C1 C2 121.97(17) . .
C1 C2 C2 111.63(11) . 7_565
C3 C2 C1 118.44(18) . .
C3 C2 C2 129.89(11) . 7_565
C2 C3 H3 119.5(16) . .
C4 C3 C2 119.85(18) . .
C4 C3 H3 120.7(16) . .
C3 C4 H4 118.9(19) . .
C3 C4 C5 120.86(19) . .
C5 C4 H4 120.2(19) . .
C4 C5 H5 121.6(18) . .
C6 C5 C4 120.5(2) . .
C6 C5 H5 117.9(18) . .
C1 C6 H6 120.1(16) . .
C5 C6 C1 118.38(18) . .
C5 C6 H6 121.5(16) . .

loop_
_geom_bond_atom_site_label_1
_geom_bond_atom_site_label_2
_geom_bond_distance
_geom_bond_site_symmetry_2
S1 C1 1.7418(18) 7_565
S1 C1 1.7418(18) .
C1 C2 1.410(2) .
C1 C6 1.392(3) .
C2 C2 1.450(4) 7_565
C2 C3 1.395(3) .
C3 H3 0.90(3) .
C3 C4 1.383(3) .
C4 H4 0.87(3) .
C4 C5 1.401(3) .
C5 H5 0.91(3) .
C5 C6 1.383(3) .
C6 H6 0.94(3) .

loop_
_geom_torsion_atom_site_label_1
_geom_torsion_atom_site_label_2
_geom_torsion_atom_site_label_3
_geom_torsion_atom_site_label_4
_geom_torsion
_geom_torsion_site_symmetry_1
_geom_torsion_site_symmetry_2
_geom_torsion_site_symmetry_3
_geom_torsion_site_symmetry_4
S1 C1 C2 C2 1.04(13) . . . 7_565
S1 C1 C2 C3 178.93(14) . . . .
S1 C1 C6 C5 -178.91(15) . . . .
C1 S1 C1 C2 -1.38(18) 7_565 . . .
C1 S1 C1 C6 178.34(12) 7_565 . . .
C1 C2 C3 C4 0.3(3) . . . .
C2 C1 C6 C5 0.8(3) . . . .
C2 C2 C3 C4 177.73(12) 7_565 . . .
C2 C3 C4 C5 0.2(3) . . . .
C3 C4 C5 C6 -0.2(3) . . . .
C4 C5 C6 C1 -0.3(3) . . . .
C6 C1 C2 C2 -178.69(14) . . . 7_565
C6 C1 C2 C3 -0.8(3) . . . .

_cod_database_fobs_code 4519446
